data_1547413
loop_
_publ_author_name
'Anuradha R. Pallipurath'
'Jonathan M. Skelton'
'Mark R. Warren'
'Naghmeh Kamali'
'Patrick McArdle'
'Andrea Erxleben'

_publ_section_title
;
 Sulfamerazine: Understanding the Influence of Slip Planes in the
 Polymorphic Phase Transformation through X-Ray Crystallographic Studies
 and ab Initio Lattice Dynamics
;
_journal_name_full 'Molecular Pharmaceutics'
_journal_page_first 3735
_journal_page_last 3748
_journal_paper_doi 10.1021/acs.molpharmaceut.5b00504
_journal_volume 12
_journal_year 2015
_chemical_absolute_configuration ad
_chemical_formula_moiety 'C11 H12 N4 O2 S'
_chemical_formula_sum 'C11 H12 N4 O2 S'
_chemical_formula_weight 264.31
_chemical_name_common Sulfamerazine
_chemical_name_systematic 4-amino-N-(4-methylpyrimidin-2-yl)
_space_group_crystal_system orthorhombic
_space_group_IT_number 33
_space_group_name_Hall 'P 2c -2n'
_space_group_name_H-M_alt 'P n a 21'
_symmetry_space_group_name_Hall 'P 2c -2n'
_symmetry_space_group_name_H-M 'P n a 21'
_atom_sites_solution_hydrogens mixed
_cell_angle_alpha 90
_cell_angle_beta 90
_cell_angle_gamma 90
_cell_formula_units_Z 8
_cell_length_a 14.45880(10)
_cell_length_b 8.18000(10)
_cell_length_c 21.7664(2)
_cell_measurement_reflns_used 12096
_cell_measurement_temperature 150
_cell_measurement_theta_max 29.4840
_cell_measurement_theta_min 1.8120
_cell_volume 2574.38(4)
_computing_molecular_graphics OSCAIL
_computing_structure_refinement 'SHELXL-2014/7 (Sheldrick, 2014)'
_computing_structure_solution SHELXT
_diffrn_ambient_temperature 150
_diffrn_measured_fraction_theta_full 0.998
_diffrn_measured_fraction_theta_max 0.998
_diffrn_measurement_device 'CrystalLogic Kappa (3 circle)'
_diffrn_measurement_device_type 'Rigaku Saturn724+ (2x2 bin mode)'
_diffrn_measurement_method
;
omega rotation with 1 degree frames
;
_diffrn_measurement_specimen_support 'MiTeGen loop'
_diffrn_radiation_monochromator 'double crystal Silicon 111'
_diffrn_radiation_source 'Diamond Light Source Beamline I19'
_diffrn_radiation_type Synchrotron
_diffrn_radiation_wavelength 0.68890
_diffrn_reflns_av_R_equivalents 0.0464
_diffrn_reflns_av_unetI/netI 0.0445
_diffrn_reflns_Laue_measured_fraction_full 0.998
_diffrn_reflns_Laue_measured_fraction_max 0.998
_diffrn_reflns_limit_h_max 13
_diffrn_reflns_limit_h_min -20
_diffrn_reflns_limit_k_max 11
_diffrn_reflns_limit_k_min -11
_diffrn_reflns_limit_l_max 26
_diffrn_reflns_limit_l_min -31
_diffrn_reflns_number 23152
_diffrn_reflns_point_group_measured_fraction_full 0.988
_diffrn_reflns_point_group_measured_fraction_max 0.967
_diffrn_reflns_theta_full 24.415
_diffrn_reflns_theta_max 29.468
_diffrn_reflns_theta_min 1.814
_exptl_absorpt_coefficient_mu 0.252
_exptl_absorpt_correction_T_max 1.00000
_exptl_absorpt_correction_T_min 0.79234
_exptl_absorpt_correction_type multi-scan
_exptl_absorpt_process_details
;
CrysAlisPro, Agilent Technologies,
Version 1.171.36.28 (release 01-02-2013 CrysAlis171 .NET)
Empirical absorption correction using spherical harmonics,
implemented in SCALE3 ABSPACK scaling algorithm.
;
_exptl_crystal_colour Colourless
_exptl_crystal_density_diffrn 1.364
_exptl_crystal_description Parallelepiped
_exptl_crystal_F_000 1104
_exptl_crystal_size_max 0.50
_exptl_crystal_size_mid 0.40
_exptl_crystal_size_min 0.20
_refine_diff_density_max 0.331
_refine_diff_density_min -0.389
_refine_diff_density_rms 0.055
_refine_ls_abs_structure_details
;
 Flack x determined using 2656 quotients [(I+)-(I-)]/[(I+)+(I-)]
 (Parsons, Flack and Wagner, Acta Cryst. B69 (2013) 249-259).
;
_refine_ls_abs_structure_Flack 0.06(4)
_refine_ls_extinction_coef .
_refine_ls_extinction_method none
_refine_ls_goodness_of_fit_ref 1.054
_refine_ls_hydrogen_treatment mixed
_refine_ls_matrix_type full
_refine_ls_number_parameters 344
_refine_ls_number_reflns 7597
_refine_ls_number_restraints 1
_refine_ls_restrained_S_all 1.054
_refine_ls_R_factor_all 0.0524
_refine_ls_R_factor_gt 0.0433
_refine_ls_shift/su_max 0.000
_refine_ls_shift/su_mean 0.000
_refine_ls_structure_factor_coef Fsqd
_refine_ls_weighting_details 'w=1/[\s^2^(Fo^2^)+(0.0541P)^2^+0.3587P] where P=(Fo^2^+2Fc^2^)/3'
_refine_ls_weighting_scheme calc
_refine_ls_wR_factor_gt 0.1051
_refine_ls_wR_factor_ref 0.1141
_reflns_Friedel_coverage 0.893
_reflns_Friedel_fraction_full 0.977
_reflns_Friedel_fraction_max 0.934
_reflns_number_gt 6575
_reflns_number_total 7597
_reflns_threshold_expression 'I > 2\s(I)'
_cod_data_source_file Exp_Form-I2FSynchrotron_Form-I_150K.cif
_cod_data_source_block 150k_smz-f1_a
_cod_database_code 1547413
_shelx_space_group_comment
;
The symmetry employed for this shelxl refinement is uniquely defined
by the following loop, which should always be used as a source of
symmetry information in preference to the above space-group names.
They are only intended as comments.
;
_shelx_estimated_absorpt_t_min 0.885
_shelx_estimated_absorpt_t_max 0.951

loop_
_space_group_symop_operation_xyz
'x, y, z'
'-x, -y, z+1/2'
'x+1/2, -y+1/2, z'
'-x+1/2, y+1/2, z+1/2'

loop_
_atom_site_label
_atom_site_type_symbol
_atom_site_fract_x
_atom_site_fract_y
_atom_site_fract_z
_atom_site_U_iso_or_equiv
_atom_site_adp_type
_atom_site_occupancy
_atom_site_site_symmetry_order
_atom_site_calc_flag
_atom_site_refinement_flags_posn
_atom_site_refinement_flags_adp
_atom_site_refinement_flags_occupancy
_atom_site_disorder_assembly
_atom_site_disorder_group
S1 S 0.64346(5) 0.49430(8) 0.34348(4) 0.01921(15) Uani 1 1 d . . . . .
S2 S 0.57819(5) 0.49858(8) 0.65339(4) 0.01881(15) Uani 1 1 d . . . . .
O1 O 0.68668(15) 0.3694(2) 0.30742(11) 0.0257(5) Uani 1 1 d . . . . .
O2 O 0.54584(14) 0.5217(3) 0.33694(12) 0.0252(5) Uani 1 1 d . . . . .
O3 O 0.67601(14) 0.4712(3) 0.65980(12) 0.0243(5) Uani 1 1 d . . . . .
O4 O 0.53582(15) 0.6254(2) 0.68902(11) 0.0248(5) Uani 1 1 d . . . . .
N1 N 0.8409(2) 1.1178(3) 0.31220(15) 0.0293(6) Uani 1 1 d . . . . .
N2 N 0.65294(18) 0.4465(3) 0.41700(14) 0.0220(5) Uani 1 1 d . . . . .
N3 N 0.81269(17) 0.4077(3) 0.41625(13) 0.0229(5) Uani 1 1 d . . . . .
N4 N 0.7275(2) 0.4326(4) 0.50974(14) 0.0337(7) Uani 1 1 d . . . . .
N5 N 0.3800(2) -0.1206(3) 0.69435(16) 0.0365(7) Uani 1 1 d . . . . .
H5A H 0.4070 -0.2122 0.6869 0.047 Uiso 1 1 calc R U . . .
H5B H 0.3238 -0.1194 0.7073 0.047 Uiso 1 1 calc R U . . .
N6 N 0.56844(18) 0.5423(3) 0.57970(13) 0.0237(5) Uani 1 1 d . . . . .
N7 N 0.40923(17) 0.5887(3) 0.58088(13) 0.0241(5) Uani 1 1 d . . . . .
N8 N 0.49457(19) 0.5657(4) 0.48726(14) 0.0328(7) Uani 1 1 d . . . . .
C1 C 0.70247(19) 0.6771(3) 0.33367(16) 0.0194(6) Uani 1 1 d . . . . .
C2 C 0.79235(19) 0.6785(3) 0.31012(15) 0.0197(6) Uani 1 1 d . . . . .
H2 H 0.8212 0.5809 0.2994 0.026 Uiso 1 1 calc R U . . .
C3 C 0.8382(2) 0.8249(3) 0.30283(16) 0.0199(6) Uani 1 1 d . . . . .
H3 H 0.8980 0.8257 0.2872 0.026 Uiso 1 1 calc R U . . .
C4 C 0.7953(2) 0.9733(3) 0.31888(14) 0.0209(6) Uani 1 1 d . . . . .
C5 C 0.7044(2) 0.9701(3) 0.34266(17) 0.0225(6) Uani 1 1 d . . . . .
H5 H 0.6751 1.0673 0.3533 0.029 Uiso 1 1 calc R U . . .
C6 C 0.65898(19) 0.8227(3) 0.35012(16) 0.0218(6) Uani 1 1 d . . . . .
H6 H 0.5993 0.8207 0.3661 0.028 Uiso 1 1 calc R U . . .
C7 C 0.7357(2) 0.4279(3) 0.44874(14) 0.0218(6) Uani 1 1 d . . . . .
C8 C 0.8063(3) 0.4093(6) 0.5409(2) 0.0462(11) Uani 1 1 d . . . . .
H8 H 0.8043 0.4088 0.5836 0.060 Uiso 1 1 calc R U . . .
C9 C 0.8902(2) 0.3861(6) 0.51203(19) 0.0420(9) Uani 1 1 d . . . . .
H9 H 0.9441 0.3699 0.5345 0.055 Uiso 1 1 calc R U . . .
C10 C 0.8914(2) 0.3877(4) 0.44863(17) 0.0291(7) Uani 1 1 d . . . . .
C11 C 0.9779(2) 0.3668(5) 0.41252(19) 0.0380(8) Uani 1 1 d . . . . .
H11A H 0.9790 0.2594 0.3947 0.049 Uiso 1 1 calc R U . . .
H11B H 1.0303 0.3801 0.4391 0.049 Uiso 1 1 calc R U . . .
H11C H 0.9801 0.4472 0.3805 0.049 Uiso 1 1 calc R U . . .
C12 C 0.51910(19) 0.3175(3) 0.66606(14) 0.0193(5) Uani 1 1 d . . . . .
C13 C 0.5639(2) 0.1694(3) 0.65521(19) 0.0246(6) Uani 1 1 d . . . . .
H13 H 0.6249 0.1690 0.6416 0.032 Uiso 1 1 calc R U . . .
C14 C 0.5181(2) 0.0237(3) 0.66452(17) 0.0279(7) Uani 1 1 d . . . . .
H14 H 0.5483 -0.0746 0.6568 0.036 Uiso 1 1 calc R U . . .
C15 C 0.4263(2) 0.0226(3) 0.68561(16) 0.0230(6) Uani 1 1 d . . . . .
C16 C 0.3817(2) 0.1728(3) 0.69646(15) 0.0216(6) Uani 1 1 d . . . . .
H16 H 0.3207 0.1739 0.7100 0.028 Uiso 1 1 calc R U . . .
C17 C 0.42805(19) 0.3191(4) 0.68714(16) 0.0203(6) Uani 1 1 d . . . . .
H17 H 0.3985 0.4179 0.6949 0.026 Uiso 1 1 calc R U . . .
C18 C 0.4863(2) 0.5669(3) 0.54854(15) 0.0216(6) Uani 1 1 d . . . . .
C19 C 0.4163(3) 0.5953(6) 0.4566(2) 0.0459(10) Uani 1 1 d . . . . .
H19 H 0.4182 0.5980 0.4139 0.060 Uiso 1 1 calc R U . . .
C20 C 0.3331(2) 0.6219(6) 0.4854(2) 0.0465(11) Uani 1 1 d . . . . .
H20 H 0.2798 0.6434 0.4629 0.060 Uiso 1 1 calc R U . . .
C21 C 0.3314(2) 0.6155(4) 0.54888(17) 0.0298(7) Uani 1 1 d . . . . .
C22 C 0.2448(2) 0.6377(5) 0.5857(2) 0.0412(9) Uani 1 1 d . . . . .
H22A H 0.2463 0.7419 0.6059 0.054 Uiso 1 1 calc R U . . .
H22B H 0.2404 0.5524 0.6159 0.054 Uiso 1 1 calc R U . . .
H22C H 0.1921 0.6328 0.5589 0.054 Uiso 1 1 calc R U . . .
H1N1 H 0.891(3) 1.119(5) 0.2924(19) 0.033(10) Uiso 1 1 d . . . . .
H2N1 H 0.810(3) 1.208(5) 0.3175(19) 0.042(11) Uiso 1 1 d . . . . .
H1N2 H 0.613(3) 0.476(4) 0.437(2) 0.027(10) Uiso 1 1 d . . . . .
H1N6 H 0.622(3) 0.504(5) 0.556(2) 0.049(14) Uiso 1 1 d . . . . .

loop_
_atom_site_aniso_label
_atom_site_aniso_U_11
_atom_site_aniso_U_22
_atom_site_aniso_U_33
_atom_site_aniso_U_23
_atom_site_aniso_U_13
_atom_site_aniso_U_12
S1 0.0185(3) 0.0203(3) 0.0189(4) 0.0016(3) -0.0008(3) -0.0011(2)
S2 0.0184(3) 0.0198(3) 0.0181(4) 0.0021(3) -0.0009(3) -0.0015(2)
O1 0.0316(11) 0.0205(9) 0.0250(12) -0.0039(8) -0.0001(10) -0.0009(8)
O2 0.0196(9) 0.0311(10) 0.0251(13) 0.0055(10) -0.0031(10) -0.0023(8)
O3 0.0178(9) 0.0317(11) 0.0234(12) 0.0038(10) -0.0035(9) -0.0024(8)
O4 0.0286(11) 0.0201(9) 0.0258(12) -0.0013(8) -0.0004(10) -0.0011(8)
N1 0.0273(13) 0.0213(12) 0.0391(18) -0.0050(11) 0.0111(13) -0.0032(10)
N2 0.0171(11) 0.0283(12) 0.0206(14) 0.0054(11) 0.0005(10) 0.0006(9)
N3 0.0185(11) 0.0250(12) 0.0252(14) 0.0015(10) 0.0004(10) 0.0010(9)
N4 0.0255(13) 0.0534(18) 0.0224(16) 0.0029(13) -0.0014(12) 0.0110(12)
N5 0.0316(14) 0.0207(11) 0.057(2) -0.0028(13) 0.0112(14) -0.0050(10)
N6 0.0185(11) 0.0323(13) 0.0202(14) 0.0066(11) 0.0008(10) 0.0010(10)
N7 0.0204(12) 0.0267(12) 0.0253(15) -0.0004(11) -0.0007(10) 0.0027(9)
N8 0.0235(12) 0.0529(18) 0.0221(16) 0.0025(13) -0.0013(12) 0.0086(12)
C1 0.0183(12) 0.0196(11) 0.0202(15) 0.0021(11) 0.0015(11) -0.0001(9)
C2 0.0208(12) 0.0202(12) 0.0181(15) 0.0004(10) -0.0014(11) 0.0024(9)
C3 0.0185(12) 0.0231(13) 0.0181(16) -0.0010(11) 0.0042(11) 0.0008(9)
C4 0.0222(13) 0.0227(12) 0.0178(15) -0.0024(10) -0.0008(11) -0.0015(10)
C5 0.0224(13) 0.0216(12) 0.0237(16) -0.0024(12) 0.0043(14) 0.0011(9)
C6 0.0188(12) 0.0230(12) 0.0237(17) 0.0004(11) 0.0049(12) 0.0022(9)
C7 0.0198(13) 0.0225(13) 0.0231(17) 0.0019(11) -0.0018(12) 0.0025(10)
C8 0.0352(19) 0.083(3) 0.0205(19) 0.0010(19) -0.0062(15) 0.0162(19)
C9 0.0231(15) 0.074(3) 0.029(2) -0.0041(19) -0.0086(15) 0.0135(16)
C10 0.0222(14) 0.0309(15) 0.034(2) -0.0027(14) -0.0012(14) 0.0049(12)
C11 0.0223(15) 0.048(2) 0.044(2) -0.0051(18) 0.0013(15) 0.0084(13)
C12 0.0192(11) 0.0202(11) 0.0185(15) 0.0007(10) -0.0002(11) 0.0000(9)
C13 0.0193(12) 0.0230(13) 0.0316(19) 0.0000(13) 0.0044(14) 0.0018(9)
C14 0.0275(14) 0.0183(12) 0.038(2) -0.0006(12) 0.0050(14) 0.0025(10)
C15 0.0242(14) 0.0206(12) 0.0244(17) 0.0000(11) 0.0006(12) -0.0016(10)
C16 0.0212(13) 0.0232(13) 0.0203(16) -0.0021(11) 0.0019(11) -0.0019(10)
C17 0.0207(13) 0.0211(12) 0.0191(16) -0.0016(11) 0.0007(12) 0.0017(10)
C18 0.0206(13) 0.0244(13) 0.0197(16) 0.0028(11) -0.0013(11) 0.0013(10)
C19 0.0313(19) 0.081(3) 0.026(2) -0.001(2) -0.0058(16) 0.0169(19)
C20 0.0266(16) 0.078(3) 0.035(2) -0.006(2) -0.0084(16) 0.0215(18)
C21 0.0208(14) 0.0340(16) 0.035(2) -0.0044(14) -0.0009(13) 0.0066(12)
C22 0.0231(15) 0.052(2) 0.049(2) -0.0043(19) 0.0041(16) 0.0075(15)

loop_
_atom_type_symbol
_atom_type_description
_atom_type_scat_dispersion_real
_atom_type_scat_dispersion_imag
_atom_type_scat_source
C C 0.0033 0.0016 'International Tables Vol C Tables 4.2.6.8 and 6.1.1.4'
H H 0.0000 0.0000 'International Tables Vol C Tables 4.2.6.8 and 6.1.1.4'
N N 0.0061 0.0033 'International Tables Vol C Tables 4.2.6.8 and 6.1.1.4'
O O 0.0106 0.0060 'International Tables Vol C Tables 4.2.6.8 and 6.1.1.4'
S S 0.1246 0.1234 'International Tables Vol C Tables 4.2.6.8 and 6.1.1.4'

loop_
_geom_angle_atom_site_label_1
_geom_angle_atom_site_label_2
_geom_angle_atom_site_label_3
_geom_angle
_geom_angle_site_symmetry_1
_geom_angle_site_symmetry_3
O1 S1 O2 119.07(14) . .
O1 S1 N2 109.01(15) . .
O2 S1 N2 102.39(14) . .
O1 S1 C1 109.44(15) . .
O2 S1 C1 109.66(13) . .
N2 S1 C1 106.40(15) . .
O4 S2 O3 118.72(14) . .
O4 S2 N6 109.45(14) . .
O3 S2 N6 102.24(14) . .
O4 S2 C12 108.80(14) . .
O3 S2 C12 109.65(13) . .
N6 S2 C12 107.34(15) . .
C4 N1 H1N1 119(3) . .
C4 N1 H2N1 118(3) . .
H1N1 N1 H2N1 120(4) . .
C7 N2 S1 125.3(2) . .
C7 N2 H1N2 114(3) . .
S1 N2 H1N2 114(3) . .
C7 N3 C10 116.4(3) . .
C7 N4 C8 115.1(3) . .
C15 N5 H5A 120.0 . .
C15 N5 H5B 120.0 . .
H5A N5 H5B 120.0 . .
C18 N6 S2 125.6(2) . .
C18 N6 H1N6 118(3) . .
S2 N6 H1N6 112(3) . .
C18 N7 C21 116.7(3) . .
C19 N8 C18 114.8(3) . .
C6 C1 C2 120.5(2) . .
C6 C1 S1 118.9(2) . .
C2 C1 S1 120.6(2) . .
C3 C2 C1 119.7(2) . .
C3 C2 H2 120.1 . .
C1 C2 H2 120.1 . .
C2 C3 C4 120.6(3) . .
C2 C3 H3 119.7 . .
C4 C3 H3 119.7 . .
N1 C4 C3 120.6(3) . .
N1 C4 C5 120.4(3) . .
C3 C4 C5 119.0(2) . .
C6 C5 C4 120.1(3) . .
C6 C5 H5 120.0 . .
C4 C5 H5 120.0 . .
C5 C6 C1 120.0(3) . .
C5 C6 H6 120.0 . .
C1 C6 H6 120.0 . .
N3 C7 N4 127.4(3) . .
N3 C7 N2 118.1(3) . .
N4 C7 N2 114.5(3) . .
N4 C8 C9 122.5(4) . .
N4 C8 H8 118.7 . .
C9 C8 H8 118.7 . .
C8 C9 C10 117.7(3) . .
C8 C9 H9 121.2 . .
C10 C9 H9 121.2 . .
N3 C10 C9 120.9(3) . .
N3 C10 C11 116.6(3) . .
C9 C10 C11 122.5(3) . .
C10 C11 H11A 109.5 . .
C10 C11 H11B 109.5 . .
H11A C11 H11B 109.5 . .
C10 C11 H11C 109.5 . .
H11A C11 H11C 109.5 . .
H11B C11 H11C 109.5 . .
C13 C12 C17 120.2(3) . .
C13 C12 S2 119.2(2) . .
C17 C12 S2 120.7(2) . .
C14 C13 C12 120.3(3) . .
C14 C13 H13 119.9 . .
C12 C13 H13 119.9 . .
C13 C14 C15 120.5(3) . .
C13 C14 H14 119.8 . .
C15 C14 H14 119.8 . .
N5 C15 C14 121.0(3) . .
N5 C15 C16 120.1(3) . .
C14 C15 C16 118.8(3) . .
C17 C16 C15 120.5(3) . .
C17 C16 H16 119.8 . .
C15 C16 H16 119.8 . .
C16 C17 C12 119.8(3) . .
C16 C17 H17 120.1 . .
C12 C17 H17 120.1 . .
N7 C18 N8 127.1(3) . .
N7 C18 N6 118.7(3) . .
N8 C18 N6 114.3(3) . .
N8 C19 C20 122.9(4) . .
N8 C19 H19 118.5 . .
C20 C19 H19 118.5 . .
C19 C20 C21 117.7(3) . .
C19 C20 H20 121.1 . .
C21 C20 H20 121.1 . .
N7 C21 C20 120.7(3) . .
N7 C21 C22 116.3(3) . .
C20 C21 C22 123.0(3) . .
C21 C22 H22A 109.5 . .
C21 C22 H22B 109.5 . .
H22A C22 H22B 109.5 . .
C21 C22 H22C 109.5 . .
H22A C22 H22C 109.5 . .
H22B C22 H22C 109.5 . .

loop_
_geom_bond_atom_site_label_1
_geom_bond_atom_site_label_2
_geom_bond_distance
_geom_bond_site_symmetry_2
S1 O1 1.432(2) .
S1 O2 1.436(2) .
S1 N2 1.653(3) .
S1 C1 1.735(3) .
S2 O4 1.433(2) .
S2 O3 1.439(2) .
S2 N6 1.649(3) .
S2 C12 1.732(3) .
N1 C4 1.362(4) .
N1 H1N1 0.85(4) .
N1 H2N1 0.87(4) .
N2 C7 1.390(4) .
N2 H1N2 0.76(4) .
N3 C7 1.329(4) .
N3 C10 1.348(4) .
N4 C7 1.334(4) .
N4 C8 1.339(5) .
N5 C15 1.362(4) .
N5 H5A 0.8600 .
N5 H5B 0.8600 .
N6 C18 1.382(4) .
N6 H1N6 0.97(5) .
N7 C18 1.330(4) .
N7 C21 1.341(4) .
N8 C19 1.336(4) .
N8 C18 1.339(4) .
C1 C6 1.394(4) .
C1 C2 1.397(4) .
C2 C3 1.378(4) .
C2 H2 0.9300 .
C3 C4 1.407(4) .
C3 H3 0.9300 .
C4 C5 1.412(4) .
C5 C6 1.383(4) .
C5 H5 0.9300 .
C6 H6 0.9300 .
C8 C9 1.380(5) .
C8 H8 0.9300 .
C9 C10 1.380(5) .
C9 H9 0.9300 .
C10 C11 1.487(5) .
C11 H11A 0.9600 .
C11 H11B 0.9600 .
C11 H11C 0.9600 .
C12 C13 1.393(4) .
C12 C17 1.394(4) .
C13 C14 1.378(4) .
C13 H13 0.9300 .
C14 C15 1.405(4) .
C14 H14 0.9300 .
C15 C16 1.408(4) .
C16 C17 1.386(4) .
C16 H16 0.9300 .
C17 H17 0.9300 .
C19 C20 1.372(5) .
C19 H19 0.9300 .
C20 C21 1.384(6) .
C20 H20 0.9300 .
C21 C22 1.498(5) .
C22 H22A 0.9600 .
C22 H22B 0.9600 .
C22 H22C 0.9600 .

loop_
_geom_hbond_atom_site_label_D
_geom_hbond_atom_site_label_H
_geom_hbond_atom_site_label_A
_geom_hbond_distance_DH
_geom_hbond_distance_HA
_geom_hbond_distance_DA
_geom_hbond_angle_DHA
_geom_hbond_site_symmetry_A
N5 H5A O4 0.86 2.29 3.067(4) 150.6 1_545
N1 H1N1 O4 0.85(4) 2.49(4) 3.220(4) 146(3) 4_654
N1 H2N1 O1 0.87(4) 2.23(4) 3.036(4) 154(4) 1_565
N2 H1N2 N8 0.76(4) 2.16(4) 2.921(4) 176(5) .
N6 H1N6 N4 0.97(5) 1.93(5) 2.900(4) 179(4) .

loop_
_geom_torsion_atom_site_label_1
_geom_torsion_atom_site_label_2
_geom_torsion_atom_site_label_3
_geom_torsion_atom_site_label_4
_geom_torsion
_geom_torsion_site_symmetry_1
_geom_torsion_site_symmetry_2
_geom_torsion_site_symmetry_3
_geom_torsion_site_symmetry_4
O1 S1 N2 C7 61.4(3) . . . .
O2 S1 N2 C7 -171.6(3) . . . .
C1 S1 N2 C7 -56.6(3) . . . .
O4 S2 N6 C18 -58.5(3) . . . .
O3 S2 N6 C18 174.8(3) . . . .
C12 S2 N6 C18 59.4(3) . . . .
O1 S1 C1 C6 162.3(3) . . . .
O2 S1 C1 C6 30.0(3) . . . .
N2 S1 C1 C6 -80.0(3) . . . .
O1 S1 C1 C2 -18.2(3) . . . .
O2 S1 C1 C2 -150.5(3) . . . .
N2 S1 C1 C2 99.5(3) . . . .
C6 C1 C2 C3 -0.3(5) . . . .
S1 C1 C2 C3 -179.8(3) . . . .
C1 C2 C3 C4 0.0(5) . . . .
C2 C3 C4 N1 179.4(3) . . . .
C2 C3 C4 C5 0.1(5) . . . .
N1 C4 C5 C6 -179.1(3) . . . .
C3 C4 C5 C6 0.2(5) . . . .
C4 C5 C6 C1 -0.6(5) . . . .
C2 C1 C6 C5 0.6(5) . . . .
S1 C1 C6 C5 -179.9(3) . . . .
C10 N3 C7 N4 0.8(5) . . . .
C10 N3 C7 N2 -179.1(3) . . . .
C8 N4 C7 N3 -2.0(5) . . . .
C8 N4 C7 N2 177.9(3) . . . .
S1 N2 C7 N3 -17.1(4) . . . .
S1 N2 C7 N4 163.0(2) . . . .
C7 N4 C8 C9 1.5(6) . . . .
N4 C8 C9 C10 0.1(7) . . . .
C7 N3 C10 C9 1.0(5) . . . .
C7 N3 C10 C11 -179.4(3) . . . .
C8 C9 C10 N3 -1.5(6) . . . .
C8 C9 C10 C11 179.0(4) . . . .
O4 S2 C12 C13 -157.3(3) . . . .
O3 S2 C12 C13 -26.0(3) . . . .
N6 S2 C12 C13 84.4(3) . . . .
O4 S2 C12 C17 22.4(3) . . . .
O3 S2 C12 C17 153.7(3) . . . .
N6 S2 C12 C17 -96.0(3) . . . .
C17 C12 C13 C14 0.8(5) . . . .
S2 C12 C13 C14 -179.5(3) . . . .
C12 C13 C14 C15 -0.6(6) . . . .
C13 C14 C15 N5 179.3(4) . . . .
C13 C14 C15 C16 0.6(5) . . . .
N5 C15 C16 C17 -179.4(3) . . . .
C14 C15 C16 C17 -0.7(5) . . . .
C15 C16 C17 C12 0.9(5) . . . .
C13 C12 C17 C16 -0.9(5) . . . .
S2 C12 C17 C16 179.4(2) . . . .
C21 N7 C18 N8 -1.4(5) . . . .
C21 N7 C18 N6 178.7(3) . . . .
C19 N8 C18 N7 2.4(5) . . . .
C19 N8 C18 N6 -177.7(3) . . . .
S2 N6 C18 N7 13.7(4) . . . .
S2 N6 C18 N8 -166.3(3) . . . .
C18 N8 C19 C20 -1.2(7) . . . .
N8 C19 C20 C21 -0.7(7) . . . .
C18 N7 C21 C20 -0.8(5) . . . .
C18 N7 C21 C22 179.2(3) . . . .
C19 C20 C21 N7 1.8(7) . . . .
C19 C20 C21 C22 -178.2(4) . . . .
